data_2216970
loop_
_publ_author_name
'Mustafa Tombul'
'Kutalmis G\"uven'
'Ingrid Svoboda'

_publ_section_title
;Poly[diaqua(\m~2~-3-carboxypyrazine-2-carboxylato)(\m~2~-pyrazine-2,3-dicarboxylic
 acid)potassium(I)]
;
_journal_coeditor_code CF2158
_journal_issue 1
_journal_name_full 'Acta Crystallographica Section E'
_journal_page_first m246
_journal_page_last m247
_journal_paper_doi 10.1107/S1600536807066202
_journal_volume 64
_journal_year 2008
_chemical_formula_iupac '[K (C6 H3 N2 O4) (C6 H4 N2 O4) (H2 O)2]'
_chemical_formula_moiety 'C12 H11 K N4 O10'
_chemical_formula_sum 'C12 H11 K N4 O10'
_chemical_formula_weight 410.35
_chemical_name_systematic
;
Poly[diaqua(\m~2~-3-carboxypyrazine-2-carboxylato)(\m~2~-pyrazine-
2,3-dicarboxylic acid)potassium(I)]
;
_space_group_IT_number 2
_symmetry_cell_setting triclinic
_symmetry_space_group_name_Hall '-P 1'
_symmetry_space_group_name_H-M 'P -1'
_atom_sites_solution_hydrogens geom
_atom_sites_solution_primary direct
_atom_sites_solution_secondary difmap
_cell_angle_alpha 68.39(2)
_cell_angle_beta 81.180(10)
_cell_angle_gamma 64.24(2)
_cell_formula_units_Z 1
_cell_length_a 7.4171(11)
_cell_length_b 8.0252(12)
_cell_length_c 8.1153(13)
_cell_measurement_reflns_used 2574
_cell_measurement_temperature 303(2)
_cell_measurement_theta_max 27.486
_cell_measurement_theta_min 2.684
_cell_volume 404.46(14)
_computing_cell_refinement
;
CrysAlis RED (Oxford Diffraction, 2006)
;
_computing_data_collection
;
CrysAlis CCD (Oxford Diffraction, 2006)
;
_computing_data_reduction
;
CrysAlis RED (Oxford Diffraction, 2006)
;
_computing_molecular_graphics
;
<i>Mercury</i> (Macrae <i>et al.</i>, 2006).
;
_computing_publication_material '<i>publCIF</i> (Westrip, 2008)'
_computing_structure_refinement 'SHELXL97 (Sheldrick, 1997)'
_computing_structure_solution 'SHELXS97 (Sheldrick, 1997)'
_diffrn_ambient_temperature 303(2)
_diffrn_detector_area_resol_mean 8.4012
_diffrn_measured_fraction_theta_full 0.995
_diffrn_measured_fraction_theta_max 0.995
_diffrn_measurement_device_type
;
Oxford Diffraction Xcalibur diffractometer
with Sapphire CCD detector
;
_diffrn_measurement_method '\w and \f scans'
_diffrn_radiation_monochromator graphite
_diffrn_radiation_source 'Enhance (Mo) X-ray Source'
_diffrn_radiation_type MoK\a
_diffrn_radiation_wavelength 0.71073
_diffrn_reflns_av_R_equivalents 0.0172
_diffrn_reflns_av_sigmaI/netI 0.0170
_diffrn_reflns_limit_h_max 9
_diffrn_reflns_limit_h_min -9
_diffrn_reflns_limit_k_max 9
_diffrn_reflns_limit_k_min -9
_diffrn_reflns_limit_l_max 10
_diffrn_reflns_limit_l_min -10
_diffrn_reflns_number 4541
_diffrn_reflns_theta_full 26.35
_diffrn_reflns_theta_max 26.35
_diffrn_reflns_theta_min 2.70
_diffrn_standards_decay_% 0
_exptl_absorpt_coefficient_mu 0.395
_exptl_absorpt_correction_T_max 0.9467
_exptl_absorpt_correction_T_min 0.8579
_exptl_absorpt_correction_type numerical
_exptl_absorpt_process_details
;
[using a multifaceted crystal model based on expressions derived
by Clark & Reid (1995)]
;
_exptl_crystal_colour colorless
_exptl_crystal_density_diffrn 1.685
_exptl_crystal_density_method 'not measured'
_exptl_crystal_description prism
_exptl_crystal_F_000 210
_exptl_crystal_size_max 0.40
_exptl_crystal_size_mid 0.36
_exptl_crystal_size_min 0.14
_refine_diff_density_max 0.303
_refine_diff_density_min -0.243
_refine_ls_extinction_coef 0.043(8)
_refine_ls_extinction_expression Fc^*^=kFc[1+0.001xFc^2^\l^3^/sin(2\q)]^-1/4^
_refine_ls_extinction_method SHELXL
_refine_ls_goodness_of_fit_ref 0.818
_refine_ls_hydrogen_treatment mixed
_refine_ls_matrix_type full
_refine_ls_number_parameters 141
_refine_ls_number_reflns 1639
_refine_ls_number_restraints 3
_refine_ls_restrained_S_all 0.817
_refine_ls_R_factor_all 0.0390
_refine_ls_R_factor_gt 0.0293
_refine_ls_shift/su_max 0.000
_refine_ls_shift/su_mean 0.000
_refine_ls_structure_factor_coef Fsqd
_refine_ls_weighting_details 'calc w=1/[\s^2^(Fo^2^)+(0.0664P)^2^+0.1925P] where P=(Fo^2^+2Fc^2^)/3'
_refine_ls_weighting_scheme calc
_refine_ls_wR_factor_gt 0.0813
_refine_ls_wR_factor_ref 0.0890
_reflns_number_gt 1357
_reflns_number_total 1639
_reflns_threshold_expression I>2\s(I)
_cod_data_source_file cf2158.cif
_cod_data_source_block I
_cod_original_cell_volume 404.43(13)
_cod_original_sg_symbol_H-M P-1
_cod_database_code 2216970
_cod_database_fobs_code 2216970

loop_
_symmetry_equiv_pos_as_xyz
'x, y, z'
'-x, -y, -z'

loop_
_atom_site_type_symbol
_atom_site_label
_atom_site_fract_x
_atom_site_fract_y
_atom_site_fract_z
_atom_site_U_iso_or_equiv
_atom_site_adp_type
_atom_site_calc_flag
_atom_site_refinement_flags
_atom_site_occupancy
C C1 0.2243(2) -0.0442(2) 0.6857(2) 0.0317(4) Uani d . 1
H H1A 0.0951 -0.0140 0.6552 0.038 Uiso calc R 1
C C2 0.3500(2) -0.2386(2) 0.7694(2) 0.0335(4) Uani d . 1
H H2 0.3046 -0.3358 0.7905 0.040 Uiso calc R 1
C C3 0.5925(2) -0.1443(2) 0.78702(18) 0.0249(3) Uani d . 1
C C4 0.4681(2) 0.0507(2) 0.69820(18) 0.0236(3) Uani d . 1
C C5 0.5421(2) 0.2104(2) 0.6487(2) 0.0289(3) Uani d . 1
C C6 0.8033(2) -0.2156(2) 0.8493(2) 0.0277(3) Uani d . 1
N N1 0.28268(17) 0.10040(18) 0.64756(16) 0.0281(3) Uani d . 1
N N2 0.53451(18) -0.28984(18) 0.82048(17) 0.0310(3) Uani d . 1
O O1 0.41860(17) 0.38402(16) 0.56448(17) 0.0394(3) Uani d . 1
H H1 0.476(7) 0.455(6) 0.533(5) 0.039(11) Uiso d P 0.50
O O2 0.94651(16) -0.29530(18) 0.77161(16) 0.0392(3) Uani d . 1
O O3 0.14687(17) 0.66521(18) 0.15762(17) 0.0407(3) Uani d D 1
H H3A 0.195(3) 0.727(3) 0.190(3) 0.057(6) Uiso d D 1
H H3B 0.245(2) 0.563(2) 0.149(3) 0.057(6) Uiso d D 1
O O4 0.71570(17) 0.16296(17) 0.68558(19) 0.0476(4) Uani d . 1
O O5 0.80518(19) -0.1943(2) 1.00104(17) 0.0504(4) Uani d . 1
H H5 0.925(4) -0.241(4) 1.038(3) 0.065(7) Uiso d . 1
K K1 0.0000 0.5000 0.5000 0.0471(2) Uani d S 1

loop_
_atom_site_aniso_label
_atom_site_aniso_U_11
_atom_site_aniso_U_22
_atom_site_aniso_U_33
_atom_site_aniso_U_12
_atom_site_aniso_U_13
_atom_site_aniso_U_23
C1 0.0200(7) 0.0376(8) 0.0396(8) -0.0125(6) -0.0024(6) -0.0137(7)
C2 0.0279(8) 0.0336(8) 0.0424(9) -0.0165(6) 0.0010(6) -0.0120(7)
C3 0.0220(7) 0.0276(7) 0.0250(7) -0.0091(6) -0.0002(5) -0.0101(5)
C4 0.0213(7) 0.0259(7) 0.0239(7) -0.0076(6) -0.0016(5) -0.0107(5)
C5 0.0255(7) 0.0271(7) 0.0356(8) -0.0088(6) -0.0030(6) -0.0134(6)
C6 0.0236(7) 0.0241(7) 0.0329(8) -0.0082(6) -0.0042(6) -0.0075(6)
N1 0.0210(6) 0.0293(6) 0.0322(7) -0.0067(5) -0.0031(5) -0.0116(5)
N2 0.0253(6) 0.0274(6) 0.0377(7) -0.0107(5) -0.0017(5) -0.0079(5)
O1 0.0301(6) 0.0261(6) 0.0558(8) -0.0121(5) -0.0066(5) -0.0039(5)
O2 0.0221(5) 0.0465(7) 0.0535(7) -0.0108(5) 0.0004(5) -0.0257(6)
O3 0.0316(6) 0.0372(7) 0.0555(8) -0.0072(5) -0.0149(5) -0.0206(6)
O4 0.0308(6) 0.0333(6) 0.0824(10) -0.0118(5) -0.0192(6) -0.0174(6)
O5 0.0297(6) 0.0743(9) 0.0417(7) -0.0057(6) -0.0116(5) -0.0282(6)
K1 0.0338(3) 0.0339(3) 0.0456(3) -0.0005(2) -0.0012(2) 0.0006(2)

loop_
_atom_type_symbol
_atom_type_description
_atom_type_scat_dispersion_real
_atom_type_scat_dispersion_imag
_atom_type_scat_source
C C 0.0033 0.0016 'International Tables Vol C Tables 4.2.6.8 and 6.1.1.4'
H H 0.0000 0.0000 'International Tables Vol C Tables 4.2.6.8 and 6.1.1.4'
N N 0.0061 0.0033 'International Tables Vol C Tables 4.2.6.8 and 6.1.1.4'
O O 0.0106 0.0060 'International Tables Vol C Tables 4.2.6.8 and 6.1.1.4'
K K 0.2009 0.2494 'International Tables Vol C Tables 4.2.6.8 and 6.1.1.4'

loop_
_geom_angle_atom_site_label_1
_geom_angle_atom_site_label_2
_geom_angle_atom_site_label_3
_geom_angle_site_symmetry_1
_geom_angle_site_symmetry_3
_geom_angle
N1 C1 C2 . . 121.91(13)
N1 C1 H1A . . 119.0
C2 C1 H1A . . 119.0
N2 C2 C1 . . 121.64(14)
N2 C2 H2 . . 119.2
C1 C2 H2 . . 119.2
N2 C3 C4 . . 121.58(13)
N2 C3 C6 . . 113.19(12)
C4 C3 C6 . . 125.20(13)
N1 C4 C3 . . 121.03(13)
N1 C4 C5 . . 118.15(13)
C3 C4 C5 . . 120.76(13)
O4 C5 O1 . . 125.67(14)
O4 C5 C4 . . 118.05(13)
O1 C5 C4 . . 116.21(13)
O2 C6 O5 . . 126.25(14)
O2 C6 C3 . . 121.86(13)
O5 C6 C3 . . 111.63(13)
C1 N1 C4 . . 117.01(13)
C1 N1 K1 . . 119.50(9)
C4 N1 K1 . . 123.12(9)
C2 N2 C3 . . 116.78(13)
C5 O1 K1 . . 125.42(10)
C5 O1 H1 . . 109(3)
K1 O1 H1 . . 126(3)
C6 O2 K1 . 1_645 132.38(10)
K1 O3 H3A . . 96.3(15)
K1 O3 H3B . . 99.8(15)
H3A O3 H3B . . 106.6(13)
C6 O5 H5 . . 111.0(16)
N1 K1 N1 2_566 . 180.0
N1 K1 O3 2_566 2_566 107.16(4)
N1 K1 O3 . 2_566 72.84(4)
N1 K1 O3 2_566 . 72.84(4)
N1 K1 O3 . . 107.16(4)
O3 K1 O3 2_566 . 180.0
N1 K1 O1 2_566 2_566 55.92(4)
N1 K1 O1 . 2_566 124.08(4)
O3 K1 O1 2_566 2_566 76.02(4)
O3 K1 O1 . 2_566 103.98(4)
N1 K1 O1 2_566 . 124.08(4)
N1 K1 O1 . . 55.92(4)
O3 K1 O1 2_566 . 103.98(4)
O3 K1 O1 . . 76.02(4)
O1 K1 O1 2_566 . 180.0000(10)
N1 K1 O2 2_566 2_656 107.44(4)
N1 K1 O2 . 2_656 72.56(4)
O3 K1 O2 2_566 2_656 116.00(3)
O3 K1 O2 . 2_656 64.00(3)
O1 K1 O2 2_566 2_656 81.35(3)
O1 K1 O2 . 2_656 98.65(4)
N1 K1 O2 2_566 1_465 72.56(4)
N1 K1 O2 . 1_465 107.44(4)
O3 K1 O2 2_566 1_465 64.00(3)
O3 K1 O2 . 1_465 116.00(3)
O1 K1 O2 2_566 1_465 98.65(4)
O1 K1 O2 . 1_465 81.35(4)
O2 K1 O2 2_656 1_465 180.00(2)
N1 K1 H3A 2_566 . 70.6(3)
N1 K1 H3A . . 109.4(3)
O3 K1 H3A 2_566 . 164.1(2)
O3 K1 H3A . . 15.9(2)
O1 K1 H3A 2_566 . 112.9(3)
O1 K1 H3A . . 67.1(3)
O2 K1 H3A 2_656 . 79.1(2)
O2 K1 H3A 1_465 . 100.9(2)

loop_
_geom_bond_atom_site_label_1
_geom_bond_atom_site_label_2
_geom_bond_site_symmetry_2
_geom_bond_distance
_geom_bond_publ_flag
C1 N1 . 1.327(2) ?
C1 C2 . 1.383(2) ?
C1 H1A . 0.9300 ?
C2 N2 . 1.331(2) ?
C2 H2 . 0.9300 ?
C3 N2 . 1.3381(19) ?
C3 C4 . 1.392(2) ?
C3 C6 . 1.5097(19) ?
C4 N1 . 1.3397(18) ?
C4 C5 . 1.507(2) ?
C5 O4 . 1.2248(18) ?
C5 O1 . 1.2760(19) ?
C6 O2 . 1.1983(19) ?
C6 O5 . 1.3073(19) ?
N1 K1 . 2.8655(15) yes
O1 K1 . 2.8995(12) yes
O1 H1 . 0.80(4) ?
O3 K1 . 2.8771(15) yes
O3 H3A . 0.85(2) ?
O3 H3B . 0.848(9) ?
O5 H5 . 0.86(3) ?
K1 N1 2_566 2.8655(15) yes
K1 O3 2_566 2.8771(15) yes
K1 O1 2_566 2.8995(12) yes
K1 O2 2_656 3.0897(13) yes
K1 O2 1_465 3.0897(13) yes
K1 H3A . 3.09(2) ?

loop_
_geom_hbond_atom_site_label_D
_geom_hbond_atom_site_label_H
_geom_hbond_atom_site_label_A
_geom_hbond_site_symmetry_A
_geom_hbond_distance_DH
_geom_hbond_distance_HA
_geom_hbond_distance_DA
_geom_hbond_angle_DHA
O3 H3A O4 2_666 0.85(2) 1.899(10) 2.7334(17) 167(2)
O3 H3B N2 2_656 0.848(9) 2.035(10) 2.8701(19) 168(2)
O5 H5 O3 1_646 0.86(3) 1.76(3) 2.5994(17) 168(2)
O1 H1 O1 2_666 0.80(4) 1.68(4) 2.480(2) 171(5)

loop_
_geom_torsion_atom_site_label_1
_geom_torsion_atom_site_label_2
_geom_torsion_atom_site_label_3
_geom_torsion_atom_site_label_4
_geom_torsion_site_symmetry_4
_geom_torsion
N1 C1 C2 N2 . 1.9(2)
N2 C3 C4 N1 . 2.1(2)
C6 C3 C4 N1 . 179.87(13)
N2 C3 C4 C5 . -174.99(13)
C6 C3 C4 C5 . 2.8(2)
N1 C4 C5 O4 . -175.63(14)
C3 C4 C5 O4 . 1.5(2)
N1 C4 C5 O1 . 1.5(2)
C3 C4 C5 O1 . 178.67(13)
N2 C3 C6 O2 . 74.92(18)
C4 C3 C6 O2 . -103.06(18)
N2 C3 C6 O5 . -99.65(16)
C4 C3 C6 O5 . 82.37(18)
C2 C1 N1 C4 . -1.8(2)
C2 C1 N1 K1 . -174.99(12)
C3 C4 N1 C1 . -0.1(2)
C5 C4 N1 C1 . 177.00(12)
C3 C4 N1 K1 . 172.82(10)
C5 C4 N1 K1 . -10.06(17)
C1 C2 N2 C3 . 0.0(2)
C4 C3 N2 C2 . -1.9(2)
C6 C3 N2 C2 . -179.99(12)
O4 C5 O1 K1 . -175.29(12)
C4 C5 O1 K1 . 7.78(19)
O5 C6 O2 K1 1_645 154.68(13)
C3 C6 O2 K1 1_645 -19.1(2)
C1 N1 K1 O3 2_566 61.01(11)
C4 N1 K1 O3 2_566 -111.76(11)
C1 N1 K1 O3 . -118.99(11)
C4 N1 K1 O3 . 68.24(11)
C1 N1 K1 O1 2_566 1.94(12)
C4 N1 K1 O1 2_566 -170.83(10)
C1 N1 K1 O1 . -178.06(12)
C4 N1 K1 O1 . 9.17(10)
C1 N1 K1 O2 2_656 -64.29(11)
C4 N1 K1 O2 2_656 122.94(11)
C1 N1 K1 O2 1_465 115.71(11)
C4 N1 K1 O2 1_465 -57.06(11)
C5 O1 K1 N1 2_566 171.23(11)
C5 O1 K1 N1 . -8.77(11)
C5 O1 K1 O3 2_566 48.85(13)
C5 O1 K1 O3 . -131.15(13)
C5 O1 K1 O2 2_656 -70.80(13)
C5 O1 K1 O2 1_465 109.20(13)
